data_2016567
loop_
_publ_author_name
'Gelbrich, Thomas'
'Bingham, Ann L.'
'Threlfall, Terence L.'
'Hursthouse, Michael B.'

_publ_section_title
;
 \d-Sulfanilamide
;
_journal_coeditor_code SK3211
_journal_issue 4
_journal_name_full 'Acta Crystallographica Section C'
_journal_page_first o205
_journal_page_last o207
_journal_paper_doi 10.1107/S0108270108005696
_journal_volume 64
_journal_year 2008
_chemical_formula_iupac 'C6 H8 N2 O2 S'
_chemical_formula_moiety 'C6 H8 N2 O2 S'
_chemical_formula_sum 'C6 H8 N2 O2 S'
_chemical_formula_weight 172.20
_chemical_name_common \d-Sulfanilamide
_chemical_name_systematic
;
4-aminobenzenesulfonamide
;
_space_group_IT_number 61
_symmetry_cell_setting orthorhombic
_symmetry_space_group_name_Hall '-P 2ac 2ab'
_symmetry_space_group_name_H-M 'P b c a'
_atom_sites_solution_hydrogens geom
_atom_sites_solution_primary direct
_atom_sites_solution_secondary difmap
_audit_creation_method SHELXL-97
_cell_angle_alpha 90.00
_cell_angle_beta 90.00
_cell_angle_gamma 90.00
_cell_formula_units_Z 8
_cell_length_a 9.7056(19)
_cell_length_b 8.6794(17)
_cell_length_c 17.890(4)
_cell_measurement_reflns_used 4820
_cell_measurement_temperature 150(2)
_cell_measurement_theta_max 27.4
_cell_measurement_theta_min 2.9
_cell_volume 1507.0(5)
_computing_cell_refinement 'DENZO (Otwinowski & Minor, 1997) and COLLECT (Hooft, 1998)'
_computing_data_collection 'COLLECT (Hooft, 1998)'
_computing_data_reduction 'DENZO (Otwinowski & Minor, 1997) and COLLECT (Hooft, 1998)'
_computing_molecular_graphics 'XP (Bruker, 1998) and Mercury (Bruno <i>et al.</i>,  2002)'
_computing_publication_material 'publCIF (Westrip, 2008)'
_computing_structure_refinement 'SHELXL97 (Sheldrick, 2008)'
_computing_structure_solution 'SHELXS97 (Sheldrick, 2008)'
_diffrn_ambient_temperature 150(2)
_diffrn_detector_area_resol_mean 9.091
_diffrn_measured_fraction_theta_full 0.985
_diffrn_measured_fraction_theta_max 0.985
_diffrn_measurement_device_type 'Bruker--Nonius KappaCCD'
_diffrn_measurement_method '\f & \w scans'
_diffrn_radiation_monochromator graphite
_diffrn_radiation_source 'Bruker--Nonius FR591 rotating anode'
_diffrn_radiation_type MoK\a
_diffrn_radiation_wavelength 0.71073
_diffrn_reflns_av_R_equivalents 0.0610
_diffrn_reflns_av_sigmaI/netI 0.0670
_diffrn_reflns_limit_h_max 11
_diffrn_reflns_limit_h_min -11
_diffrn_reflns_limit_k_max 10
_diffrn_reflns_limit_k_min -10
_diffrn_reflns_limit_l_max 19
_diffrn_reflns_limit_l_min -20
_diffrn_reflns_number 4580
_diffrn_reflns_theta_full 25.24
_diffrn_reflns_theta_max 25.24
_diffrn_reflns_theta_min 3.10
_exptl_absorpt_coefficient_mu 0.377
_exptl_absorpt_correction_T_max 0.9388
_exptl_absorpt_correction_T_min 0.9284
_exptl_absorpt_correction_type multi-scan
_exptl_absorpt_process_details '(SADABS; Sheldrick, 2003)'
_exptl_crystal_colour colourless
_exptl_crystal_density_diffrn 1.518
_exptl_crystal_density_method 'not measured'
_exptl_crystal_description block
_exptl_crystal_F_000 720
_exptl_crystal_size_max 0.20
_exptl_crystal_size_mid 0.20
_exptl_crystal_size_min 0.15
_refine_diff_density_max 0.309
_refine_diff_density_min -0.393
_refine_ls_extinction_coef 0.0046(13)
_refine_ls_extinction_expression Fc^*^=kFc[1+0.001xFc^2^\l^3^/sin(2\q)]^-1/4^
_refine_ls_extinction_method 'SHELXL97 (Sheldrick, 2008)'
_refine_ls_goodness_of_fit_ref 0.997
_refine_ls_hydrogen_treatment mixed
_refine_ls_matrix_type full
_refine_ls_number_parameters 121
_refine_ls_number_reflns 1346
_refine_ls_number_restraints 4
_refine_ls_restrained_S_all 0.995
_refine_ls_R_factor_all 0.0666
_refine_ls_R_factor_gt 0.0415
_refine_ls_shift/su_max 0.001
_refine_ls_shift/su_mean 0.000
_refine_ls_structure_factor_coef Fsqd
_refine_ls_weighting_details 'calc w=1/[\s^2^(Fo^2^)+(0.0525P)^2^] where P=(Fo^2^+2Fc^2^)/3'
_refine_ls_weighting_scheme calc
_refine_ls_wR_factor_gt 0.0970
_refine_ls_wR_factor_ref 0.1060
_reflns_number_gt 978
_reflns_number_total 1346
_reflns_threshold_expression I>2\s(I)
_cod_data_source_file sk3211.cif
_cod_data_source_block I
_cod_depositor_comments
;
The following automatic conversions were performed:
'_symmetry_cell_setting' value 'Orthorhombic' changed to 'orthorhombic'
according to '/home/saulius/struct/CIF-dictionaries/cif_core.dic'
dictionary named 'cif_core.dic' version 2.4.1 from 2010-06-29.

Automatic conversion script
Id: cif_fix_enum 1527 2010-12-29 10:47:43Z saulius 

The following automatic conversions were performed:

'_symmetry_cell_setting' value 'Orthorhombic' changed to
'orthorhombic' according to
/home/saulius/struct/CIF-dictionaries/cif_core.dic dictionary named
'cif_core.dic' version 2.4.1 from 2010-06-29.

Automatic conversion script
Id: cif_fix_values 1715 2011-07-08 13:25:40Z adriana 
;
_cod_database_code 2016567
_cod_database_fobs_code 2016567

loop_
_symmetry_equiv_pos_as_xyz
'x, y, z'
'-x+1/2, -y, z+1/2'
'-x, y+1/2, -z+1/2'
'x+1/2, -y+1/2, -z'
'-x, -y, -z'
'x-1/2, y, -z-1/2'
'x, -y-1/2, z-1/2'
'-x-1/2, y-1/2, z'

loop_
_atom_site_type_symbol
_atom_site_label
_atom_site_fract_x
_atom_site_fract_y
_atom_site_fract_z
_atom_site_U_iso_or_equiv
_atom_site_adp_type
_atom_site_calc_flag
_atom_site_refinement_flags
_atom_site_occupancy
S S1 0.42202(6) 0.22836(8) 0.54583(4) 0.0234(3) Uani d . 1
O O1 0.55830(17) 0.1800(2) 0.52415(10) 0.0290(5) Uani d . 1
O O2 0.38835(18) 0.3887(2) 0.53998(10) 0.0287(5) Uani d . 1
N N1 0.3592(3) 0.0760(3) 0.86600(14) 0.0425(7) Uani d D 1
H H1N 0.317(3) 0.147(3) 0.8920(16) 0.045(10) Uiso d D 1
H H2N 0.430(3) 0.030(4) 0.8877(18) 0.066(12) Uiso d D 1
N N2 0.3175(2) 0.1376(3) 0.49140(13) 0.0286(6) Uani d D 1
H H3N 0.2304(19) 0.159(3) 0.4970(14) 0.025(7) Uiso d D 1
H H4N 0.332(3) 0.040(2) 0.4921(19) 0.057(11) Uiso d D 1
C C1 0.3708(3) 0.1078(3) 0.79075(15) 0.0296(7) Uani d . 1
C C2 0.4660(3) 0.0300(3) 0.74670(15) 0.0352(7) Uani d . 1
H H2 0.5223 -0.0474 0.7686 0.035(8) Uiso calc R 1
C C3 0.4802(3) 0.0630(3) 0.67213(15) 0.0306(7) Uani d . 1
H H3 0.5471 0.0099 0.6432 0.027(7) Uiso calc R 1
C C4 0.3973(2) 0.1737(3) 0.63874(14) 0.0234(6) Uani d . 1
C C5 0.2975(3) 0.2475(3) 0.68141(16) 0.0312(7) Uani d . 1
H H5 0.2378 0.3206 0.6587 0.034(8) Uiso calc R 1
C C6 0.2848(3) 0.2150(3) 0.75644(16) 0.0345(7) Uani d . 1
H H6 0.2166 0.2664 0.7852 0.049(10) Uiso calc R 1

loop_
_atom_site_aniso_label
_atom_site_aniso_U_11
_atom_site_aniso_U_22
_atom_site_aniso_U_33
_atom_site_aniso_U_12
_atom_site_aniso_U_13
_atom_site_aniso_U_23
S1 0.0203(4) 0.0229(4) 0.0271(4) -0.0006(3) 0.0008(3) 0.0015(3)
O1 0.0196(10) 0.0331(12) 0.0342(12) 0.0020(8) 0.0034(7) 0.0008(8)
O2 0.0316(11) 0.0195(10) 0.0350(12) 0.0012(8) 0.0009(8) 0.0039(8)
N1 0.058(2) 0.0417(17) 0.0275(16) -0.0026(15) 0.0039(13) 0.0022(13)
N2 0.0204(13) 0.0321(15) 0.0333(15) -0.0009(11) -0.0023(10) 0.0004(11)
C1 0.0342(16) 0.0283(16) 0.0264(17) -0.0109(13) 0.0004(12) -0.0002(12)
C2 0.0328(16) 0.0396(17) 0.0332(18) 0.0040(14) -0.0031(13) 0.0089(14)
C3 0.0249(15) 0.0316(16) 0.0353(17) 0.0052(12) 0.0009(12) 0.0011(13)
C4 0.0219(14) 0.0233(14) 0.0250(16) -0.0019(12) -0.0002(10) 0.0000(11)
C5 0.0263(16) 0.0306(17) 0.0368(18) 0.0022(12) 0.0030(13) 0.0043(13)
C6 0.0385(17) 0.0286(16) 0.0365(18) 0.0008(13) 0.0141(13) -0.0023(13)

loop_
_atom_type_symbol
_atom_type_description
_atom_type_scat_dispersion_real
_atom_type_scat_dispersion_imag
_atom_type_scat_source
C C 0.0033 0.0016 'International Tables Vol C Tables 4.2.6.8 and 6.1.1.4'
H H 0.0000 0.0000 'International Tables Vol C Tables 4.2.6.8 and 6.1.1.4'
N N 0.0061 0.0033 'International Tables Vol C Tables 4.2.6.8 and 6.1.1.4'
O O 0.0106 0.0060 'International Tables Vol C Tables 4.2.6.8 and 6.1.1.4'
S S 0.1246 0.1234 'International Tables Vol C Tables 4.2.6.8 and 6.1.1.4'

loop_
_geom_angle_atom_site_label_1
_geom_angle_atom_site_label_2
_geom_angle_atom_site_label_3
_geom_angle
O2 S1 O1 118.19(11)
O2 S1 N2 106.67(13)
O1 S1 N2 105.84(13)
O2 S1 C4 107.59(11)
O1 S1 C4 107.66(11)
N2 S1 C4 110.86(12)
C1 N1 H1N 115(2)
C1 N1 H2N 117(2)
H1N N1 H2N 117(3)
S1 N2 H3N 115.8(17)
S1 N2 H4N 112(2)
H3N N2 H4N 112(3)
N1 C1 C2 120.7(3)
N1 C1 C6 121.0(3)
C2 C1 C6 118.3(3)
C3 C2 C1 121.1(3)
C3 C2 H2 119.5
C1 C2 H2 119.5
C2 C3 C4 120.4(3)
C2 C3 H3 119.8
C4 C3 H3 119.8
C3 C4 C5 119.1(2)
C3 C4 S1 121.2(2)
C5 C4 S1 119.6(2)
C6 C5 C4 120.2(3)
C6 C5 H5 119.9
C4 C5 H5 119.9
C5 C6 C1 120.9(3)
C5 C6 H6 119.6
C1 C6 H6 119.6

loop_
_geom_bond_atom_site_label_1
_geom_bond_atom_site_label_2
_geom_bond_distance
S1 O2 1.4335(19)
S1 O1 1.4408(18)
S1 N2 1.611(2)
S1 C4 1.745(3)
N1 C1 1.379(4)
N1 H1N 0.877(18)
N1 H2N 0.885(18)
N2 H3N 0.872(17)
N2 H4N 0.863(18)
C1 C2 1.390(4)
C1 C6 1.393(4)
C2 C3 1.371(4)
C2 H2 0.9500
C3 C4 1.388(4)
C3 H3 0.9500
C4 C5 1.390(3)
C5 C6 1.377(4)
C5 H5 0.9500
C6 H6 0.9500

loop_
_geom_hbond_atom_site_label_D
_geom_hbond_atom_site_label_H
_geom_hbond_atom_site_label_A
_geom_hbond_site_symmetry_A
_geom_hbond_distance_DH
_geom_hbond_distance_HA
_geom_hbond_distance_DA
_geom_hbond_angle_DHA
N2 H3N O1 4_456 0.872(17) 2.21(2) 2.985(3) 148(2)
N2 H4N O1 5_656 0.863(18) 2.20(2) 3.022(3) 159(3)
N1 H1N N2 7_566 0.877(18) 2.58(2) 3.372(4) 151(3)
N1 H2N O2 3_646 0.885(18) 2.51(2) 3.388(4) 173(3)

loop_
_cod_related_entry_id
_cod_related_entry_database
_cod_related_entry_code
1 ChemSpider 5142
